data_1542696
loop_
_publ_author_name
'Wang, Miao'
'Xiang, Jia-Chen'
'Cheng, Yan'
'Wu, Yan-Dong'
'Wu, An-Xin'

_publ_section_title
;
 Synthesis of 2,4,5-Trisubstituted Furans via a Triple C(sp(3))-H
 Functionalization Reaction Using Rongalite as the C1 Unit.
;
_journal_issue 3
_journal_name_full 'Organic letters'
_journal_page_first 524
_journal_page_last 527
_journal_paper_doi 10.1021/acs.orglett.5b03552
_journal_volume 18
_journal_year 2016
_chemical_formula_sum 'C18 H12 Br2 O2 S'
_chemical_formula_weight 452.16
_chemical_name_systematic
; 
 ? 
;
_space_group_IT_number 2
_symmetry_cell_setting triclinic
_symmetry_space_group_name_Hall '-P 1'
_symmetry_space_group_name_H-M 'P -1'
_atom_sites_solution_hydrogens geom
_atom_sites_solution_primary direct
_atom_sites_solution_secondary difmap
_audit_creation_method SHELXL-97
_cell_angle_alpha 82.257(3)
_cell_angle_beta 84.908(3)
_cell_angle_gamma 72.622(3)
_cell_formula_units_Z 2
_cell_length_a 7.9582(15)
_cell_length_b 8.0654(15)
_cell_length_c 13.665(3)
_cell_measurement_reflns_used 3823
_cell_measurement_temperature 273(2)
_cell_measurement_theta_max 30.76
_cell_measurement_theta_min 2.66
_cell_volume 828.3(3)
_computing_cell_refinement 'Bruker SAINT'
_computing_data_collection 'Bruker APEX2'
_computing_data_reduction 'Bruker SAINT'
_computing_molecular_graphics 'Bruker SHELXTL'
_computing_publication_material 'Bruker SHELXTL'
_computing_structure_refinement 'SHELXL-97 (Sheldrick, 2008)'
_computing_structure_solution 'SHELXS-97 (Sheldrick, 2008)'
_diffrn_ambient_temperature 273(2)
_diffrn_measured_fraction_theta_full 0.989
_diffrn_measured_fraction_theta_max 0.989
_diffrn_measurement_device_type 'Bruker APEX-II CCD'
_diffrn_measurement_method '\f and \w scans'
_diffrn_radiation_monochromator graphite
_diffrn_radiation_source 'fine-focus sealed tube'
_diffrn_radiation_type MoK\a
_diffrn_radiation_wavelength 0.71073
_diffrn_reflns_av_R_equivalents 0.0417
_diffrn_reflns_av_sigmaI/netI 0.0595
_diffrn_reflns_limit_h_max 9
_diffrn_reflns_limit_h_min -9
_diffrn_reflns_limit_k_max 9
_diffrn_reflns_limit_k_min -9
_diffrn_reflns_limit_l_max 16
_diffrn_reflns_limit_l_min -16
_diffrn_reflns_number 6625
_diffrn_reflns_theta_full 26.00
_diffrn_reflns_theta_max 26.00
_diffrn_reflns_theta_min 2.66
_exptl_absorpt_coefficient_mu 5.025
_exptl_absorpt_correction_T_max 0.4331
_exptl_absorpt_correction_T_min 0.4331
_exptl_absorpt_correction_type none
_exptl_crystal_density_diffrn 1.813
_exptl_crystal_density_method 'not measured'
_exptl_crystal_description block
_exptl_crystal_F_000 444
_exptl_crystal_size_max 0.20
_exptl_crystal_size_mid 0.20
_exptl_crystal_size_min 0.20
_refine_diff_density_max 0.776
_refine_diff_density_min -0.985
_refine_diff_density_rms 0.148
_refine_ls_extinction_coef 0.003(2)
_refine_ls_extinction_expression Fc^*^=kFc[1+0.001xFc^2^\l^3^/sin(2\q)]^-1/4^
_refine_ls_extinction_method SHELXL
_refine_ls_goodness_of_fit_ref 1.013
_refine_ls_hydrogen_treatment mixed
_refine_ls_matrix_type full
_refine_ls_number_parameters 210
_refine_ls_number_reflns 3213
_refine_ls_number_restraints 0
_refine_ls_restrained_S_all 1.013
_refine_ls_R_factor_all 0.0671
_refine_ls_R_factor_gt 0.0542
_refine_ls_shift/su_max 0.000
_refine_ls_shift/su_mean 0.000
_refine_ls_structure_factor_coef Fsqd
_refine_ls_weighting_details 'calc w=1/[\s^2^(Fo^2^)+(0.1331P)^2^+0.0000P] where P=(Fo^2^+2Fc^2^)/3'
_refine_ls_weighting_scheme calc
_refine_ls_wR_factor_gt 0.1705
_refine_ls_wR_factor_ref 0.1835
_reflns_number_gt 2491
_reflns_number_total 3213
_reflns_threshold_expression >2sigma(I)
_cod_data_source_file ol5b03552_si_001.cif
_cod_data_source_block mo_141129m_0m
_cod_depositor_comments
;
The following automatic conversions were performed:

'_symmetry_cell_setting' value 'Triclinic' changed to 'triclinic'
according to
/usr/data/users/saulius/crontab/automatic-downloads/current/ACS/lib/dictionaries/cif_core.dic
dictionary named 'cif_core.dic' version 2.4.2 from 2011-04-26.

Automatic conversion script
Id: cif_fix_values 4268 2015-11-12 08:31:59Z antanas 
;
_cod_original_cell_volume 828.4(3)
_cod_original_sg_symbol_H-M P-1
_cod_database_code 1542696

loop_
_symmetry_equiv_pos_as_xyz
'x, y, z'
'-x, -y, -z'

loop_
_atom_site_label
_atom_site_type_symbol
_atom_site_fract_x
_atom_site_fract_y
_atom_site_fract_z
_atom_site_U_iso_or_equiv
_atom_site_adp_type
_atom_site_occupancy
_atom_site_symmetry_multiplicity
_atom_site_calc_flag
_atom_site_refinement_flags
Br1 Br 0.74084(8) 0.61679(8) 0.64943(4) 0.0563(3) Uani 1 1 d .
Br2 Br 0.06146(8) 1.04840(8) -0.38290(4) 0.0577(3) Uani 1 1 d .
C1 C 0.6679(7) 0.6330(6) 0.5194(3) 0.0372(10) Uani 1 1 d .
C2 C 0.5094(7) 0.7507(7) 0.4924(4) 0.0445(11) Uani 1 1 d .
H2 H 0.4369 0.8181 0.5384 0.053 Uiso 1 1 calc R
C3 C 0.4599(6) 0.7677(6) 0.3976(4) 0.0444(11) Uani 1 1 d .
H3 H 0.3520 0.8456 0.3799 0.053 Uiso 1 1 calc R
C4 C 0.5690(6) 0.6695(6) 0.3263(3) 0.0347(10) Uani 1 1 d .
C5 C 0.7278(6) 0.5463(6) 0.3569(4) 0.0388(10) Uani 1 1 d .
H5 H 0.8008 0.4769 0.3119 0.047 Uiso 1 1 calc R
C6 C 0.7750(6) 0.5282(6) 0.4530(4) 0.0402(10) Uani 1 1 d .
H6 H 0.8788 0.4456 0.4732 0.048 Uiso 1 1 calc R
C7 C 0.5278(6) 0.6803(6) 0.2217(4) 0.0375(10) Uani 1 1 d .
C8 C 0.4103(6) 0.8426(5) 0.1747(3) 0.0332(9) Uani 1 1 d .
C9 C 0.3356(6) 1.0081(6) 0.1976(4) 0.0381(10) Uani 1 1 d .
H9 H 0.3430 1.0493 0.2569 0.046 Uiso 1 1 calc R
C10 C 0.2437(6) 1.1073(5) 0.1142(3) 0.0340(10) Uani 1 1 d .
C11 C 0.2668(6) 0.9960(5) 0.0442(3) 0.0326(9) Uani 1 1 d .
C12 C 0.2148(5) 1.0095(5) -0.0556(3) 0.0327(9) Uani 1 1 d .
C13 C 0.1186(7) 1.1687(6) -0.1058(4) 0.0419(11) Uani 1 1 d .
H13 H 0.0855 1.2691 -0.0737 0.050 Uiso 1 1 calc R
C14 C 0.0725(7) 1.1791(6) -0.2015(4) 0.0437(12) Uani 1 1 d .
H14 H 0.0078 1.2853 -0.2335 0.052 Uiso 1 1 calc R
C15 C 0.1224(6) 1.0317(6) -0.2498(3) 0.0367(10) Uani 1 1 d .
C16 C 0.2179(6) 0.8731(6) -0.2040(4) 0.0398(11) Uani 1 1 d .
H16 H 0.2533 0.7747 -0.2378 0.048 Uiso 1 1 calc R
C17 C 0.2601(6) 0.8624(5) -0.1075(4) 0.0384(10) Uani 1 1 d .
H17 H 0.3205 0.7543 -0.0756 0.046 Uiso 1 1 calc R
C18 C 0.2790(7) 1.4373(6) 0.0720(5) 0.0536(13) Uani 1 1 d .
H18A H 0.3735 1.3983 0.1165 0.080 Uiso 1 1 calc R
H18B H 0.2272 1.5613 0.0714 0.080 Uiso 1 1 calc R
H18C H 0.3241 1.4109 0.0066 0.080 Uiso 1 1 calc R
O1 O 0.5922(5) 0.5557(4) 0.1747(3) 0.0478(9) Uani 1 1 d .
O2 O 0.3702(4) 0.8330(4) 0.0798(2) 0.0345(7) Uani 1 1 d .
S1 S 0.11476(16) 1.32784(14) 0.11246(10) 0.0400(3) Uani 1 1 d .

loop_
_atom_site_aniso_label
_atom_site_aniso_U_11
_atom_site_aniso_U_22
_atom_site_aniso_U_33
_atom_site_aniso_U_23
_atom_site_aniso_U_13
_atom_site_aniso_U_12
Br1 0.0663(4) 0.0603(4) 0.0372(4) -0.0093(3) -0.0135(3) -0.0062(3)
Br2 0.0594(4) 0.0678(4) 0.0391(4) -0.0063(3) -0.0139(3) -0.0047(3)
C1 0.045(3) 0.040(2) 0.025(2) -0.0061(18) -0.0030(19) -0.009(2)
C2 0.043(3) 0.052(3) 0.034(3) -0.010(2) -0.002(2) -0.003(2)
C3 0.034(2) 0.042(3) 0.047(3) -0.002(2) -0.001(2) 0.002(2)
C4 0.035(2) 0.031(2) 0.038(3) 0.0008(18) -0.0083(19) -0.0097(18)
C5 0.037(2) 0.030(2) 0.045(3) -0.0067(19) -0.007(2) -0.0006(18)
C6 0.038(2) 0.039(2) 0.037(3) -0.0020(19) -0.011(2) -0.0005(19)
C7 0.038(2) 0.028(2) 0.046(3) 0.0021(19) -0.011(2) -0.0084(19)
C8 0.038(2) 0.029(2) 0.031(2) -0.0019(17) -0.0072(18) -0.0066(18)
C9 0.046(3) 0.029(2) 0.039(3) -0.0040(18) -0.008(2) -0.0094(19)
C10 0.037(2) 0.0244(19) 0.037(2) -0.0021(17) -0.0018(19) -0.0051(17)
C11 0.032(2) 0.0225(19) 0.040(3) 0.0037(17) -0.0035(18) -0.0054(16)
C12 0.029(2) 0.027(2) 0.040(3) 0.0023(17) -0.0019(18) -0.0070(17)
C13 0.052(3) 0.026(2) 0.042(3) -0.0039(18) -0.011(2) 0.001(2)
C14 0.046(3) 0.032(2) 0.044(3) 0.0044(19) -0.008(2) 0.001(2)
C15 0.035(2) 0.041(2) 0.032(2) -0.0034(19) -0.0027(19) -0.0085(19)
C16 0.049(3) 0.029(2) 0.039(3) -0.0051(18) -0.005(2) -0.0054(19)
C17 0.045(3) 0.024(2) 0.043(3) 0.0022(17) -0.010(2) -0.0049(18)
C18 0.055(3) 0.029(2) 0.074(4) -0.008(2) 0.005(3) -0.009(2)
O1 0.062(2) 0.0312(17) 0.043(2) -0.0076(14) -0.0157(17) 0.0025(15)
O2 0.0400(17) 0.0235(14) 0.0363(17) -0.0016(12) -0.0098(13) -0.0021(13)
S1 0.0417(6) 0.0251(5) 0.0487(7) -0.0066(5) -0.0019(5) -0.0019(4)

loop_
_atom_type_symbol
_atom_type_description
_atom_type_scat_dispersion_real
_atom_type_scat_dispersion_imag
_atom_type_scat_source
C C 0.0033 0.0016 'International Tables Vol C Tables 4.2.6.8 and 6.1.1.4'
H H 0.0000 0.0000 'International Tables Vol C Tables 4.2.6.8 and 6.1.1.4'
O O 0.0106 0.0060 'International Tables Vol C Tables 4.2.6.8 and 6.1.1.4'
S S 0.1246 0.1234 'International Tables Vol C Tables 4.2.6.8 and 6.1.1.4'
Br Br -0.2901 2.4595 'International Tables Vol C Tables 4.2.6.8 and 6.1.1.4'

loop_
_geom_angle_atom_site_label_1
_geom_angle_atom_site_label_2
_geom_angle_atom_site_label_3
_geom_angle
C2 C1 C6 121.1(4)
C2 C1 Br1 119.4(4)
C6 C1 Br1 119.5(4)
C3 C2 C1 119.5(4)
C3 C2 H2 120.3
C1 C2 H2 120.3
C2 C3 C4 121.2(4)
C2 C3 H3 119.4
C4 C3 H3 119.4
C3 C4 C5 117.9(4)
C3 C4 C7 125.2(4)
C5 C4 C7 116.9(4)
C6 C5 C4 120.3(4)
C6 C5 H5 119.8
C4 C5 H5 119.8
C5 C6 C1 119.8(4)
C5 C6 H6 120.1
C1 C6 H6 120.1
O1 C7 C8 120.3(5)
O1 C7 C4 120.3(4)
C8 C7 C4 119.3(4)
C9 C8 O2 109.0(4)
C9 C8 C7 136.6(4)
O2 C8 C7 114.2(4)
C8 C9 C10 107.5(4)
C8 C9 H9 126.2
C10 C9 H9 126.2
C11 C10 C9 106.6(4)
C11 C10 S1 129.4(3)
C9 C10 S1 123.8(3)
C10 C11 O2 109.4(4)
C10 C11 C12 136.0(4)
O2 C11 C12 114.6(4)
C17 C12 C13 116.9(4)
C17 C12 C11 120.9(4)
C13 C12 C11 122.2(4)
C14 C13 C12 121.3(5)
C14 C13 H13 119.4
C12 C13 H13 119.4
C15 C14 C13 119.7(4)
C15 C14 H14 120.2
C13 C14 H14 120.2
C14 C15 C16 121.2(4)
C14 C15 Br2 119.3(4)
C16 C15 Br2 119.5(4)
C17 C16 C15 119.0(4)
C17 C16 H16 120.5
C15 C16 H16 120.5
C16 C17 C12 122.0(4)
C16 C17 H17 119.0
C12 C17 H17 119.0
S1 C18 H18A 109.5
S1 C18 H18B 109.5
H18A C18 H18B 109.5
S1 C18 H18C 109.5
H18A C18 H18C 109.5
H18B C18 H18C 109.5
C11 O2 C8 107.4(3)
C10 S1 C18 100.5(2)

loop_
_geom_bond_atom_site_label_1
_geom_bond_atom_site_label_2
_geom_bond_distance
Br1 C1 1.894(5)
Br2 C15 1.900(5)
C1 C2 1.379(7)
C1 C6 1.379(7)
C2 C3 1.365(7)
C2 H2 0.9300
C3 C4 1.406(7)
C3 H3 0.9300
C4 C5 1.411(6)
C4 C7 1.480(7)
C5 C6 1.375(7)
C5 H5 0.9300
C6 H6 0.9300
C7 O1 1.221(6)
C7 C8 1.466(6)
C8 C9 1.355(6)
C8 O2 1.381(6)
C9 C10 1.423(6)
C9 H9 0.9300
C10 C11 1.363(6)
C10 S1 1.767(4)
C11 O2 1.376(5)
C11 C12 1.442(6)
C12 C17 1.402(6)
C12 C13 1.406(6)
C13 C14 1.374(7)
C13 H13 0.9300
C14 C15 1.374(7)
C14 H14 0.9300
C15 C16 1.376(6)
C16 C17 1.375(7)
C16 H16 0.9300
C17 H17 0.9300
C18 S1 1.795(5)
C18 H18A 0.9600
C18 H18B 0.9600
C18 H18C 0.9600

loop_
_geom_torsion_atom_site_label_1
_geom_torsion_atom_site_label_2
_geom_torsion_atom_site_label_3
_geom_torsion_atom_site_label_4
_geom_torsion
C6 C1 C2 C3 -1.9(8)
Br1 C1 C2 C3 177.4(4)
C1 C2 C3 C4 -1.2(8)
C2 C3 C4 C5 3.1(7)
C2 C3 C4 C7 -179.2(4)
C3 C4 C5 C6 -2.0(7)
C7 C4 C5 C6 -179.9(4)
C4 C5 C6 C1 -1.0(7)
C2 C1 C6 C5 3.0(7)
Br1 C1 C6 C5 -176.3(4)
C3 C4 C7 O1 -154.2(5)
C5 C4 C7 O1 23.5(6)
C3 C4 C7 C8 26.4(7)
C5 C4 C7 C8 -155.9(4)
O1 C7 C8 C9 -169.7(5)
C4 C7 C8 C9 9.8(8)
O1 C7 C8 O2 5.4(7)
C4 C7 C8 O2 -175.1(4)
O2 C8 C9 C10 0.3(5)
C7 C8 C9 C10 175.6(5)
C8 C9 C10 C11 0.2(5)
C8 C9 C10 S1 176.1(4)
C9 C10 C11 O2 -0.7(5)
S1 C10 C11 O2 -176.3(3)
C9 C10 C11 C12 -178.4(5)
S1 C10 C11 C12 6.0(8)
C10 C11 C12 C17 -178.8(5)
O2 C11 C12 C17 3.6(6)
C10 C11 C12 C13 1.8(8)
O2 C11 C12 C13 -175.9(4)
C17 C12 C13 C14 -0.4(7)
C11 C12 C13 C14 179.1(5)
C12 C13 C14 C15 -0.6(8)
C13 C14 C15 C16 0.1(8)
C13 C14 C15 Br2 -178.9(4)
C14 C15 C16 C17 1.5(7)
Br2 C15 C16 C17 -179.6(4)
C15 C16 C17 C12 -2.5(7)
C13 C12 C17 C16 2.0(7)
C11 C12 C17 C16 -177.5(4)
C10 C11 O2 C8 0.9(5)
C12 C11 O2 C8 179.1(4)
C9 C8 O2 C11 -0.7(5)
C7 C8 O2 C11 -177.2(3)
C11 C10 S1 C18 -96.5(5)
C9 C10 S1 C18 88.6(4)
